data_2023505
loop_
_publ_author_name
'Abubakar Magaji, Mubarak'
'Chen, Beining'
'Robertson, Craig Collumbine'

_publ_section_title
;
 Synthesis, crystal structure and Hirshfeld surface analysis of
 Fmoc-\b-amino butyric acid and Fmoc carbamate
;
_journal_issue 6
_journal_name_full 'Acta Crystallographica Section E Crystallographic Communications'
_journal_paper_doi 10.1107/S2056989025003810
_journal_volume 81
_journal_year 2025
_chemical_absolute_configuration ad
_chemical_formula_moiety 'C15 H13 N O2'
_chemical_formula_sum 'C15 H13 N O2'
_chemical_formula_weight 239.26
_space_group_crystal_system orthorhombic
_space_group_IT_number 29
_space_group_name_Hall 'P 2c -2ac'
_space_group_name_H-M_alt 'P c a 21'
_atom_sites_solution_hydrogens mixed
_atom_sites_solution_primary dual
_audit_creation_method
;
Olex2 1.5
(compiled 2023.08.24 svn.re1ec1418 for OlexSys, GUI svn.r6817)
;
_cell_angle_alpha 90
_cell_angle_beta 90
_cell_angle_gamma 90
_cell_formula_units_Z 8
_cell_length_a 15.3560(3)
_cell_length_b 5.04000(10)
_cell_length_c 31.0254(7)
_cell_measurement_reflns_used 6701
_cell_measurement_temperature 100.00
_cell_measurement_theta_max 65.907
_cell_measurement_theta_min 3.238
_cell_volume 2401.19(9)
_computing_cell_refinement
;
SAINT V8.40B (Bruker, 2023)
;
_computing_data_collection
;
APEX5 (Bruker, 2023)
;
_computing_data_reduction
;
SAINT V8.40B (Bruker, 2023)
;
_computing_molecular_graphics
;
Olex2 1.5 (Dolomanov <i>et al.</i>,  2009)
;
_computing_publication_material
;
Olex2 1.5 (Dolomanov <i>et al.</i>,  2009)
;
_computing_structure_refinement
;
SHELXL  (Sheldrick, 2015b)
;
_computing_structure_solution
;
<i>SHELXT2018/2</i> (Sheldrick, 2015a)
;
_diffrn_ambient_temperature 100.00
_diffrn_measured_fraction_theta_full 0.993
_diffrn_measured_fraction_theta_max 0.993
_diffrn_measurement_device_type 'Bruker D8 Venture Photon III'
_diffrn_measurement_method '\f and \w scans'
_diffrn_radiation_type CuK\a
_diffrn_radiation_wavelength 1.54178
_diffrn_reflns_av_R_equivalents 0.0508
_diffrn_reflns_av_unetI/netI 0.0356
_diffrn_reflns_limit_h_max 18
_diffrn_reflns_limit_h_min -18
_diffrn_reflns_limit_k_max 5
_diffrn_reflns_limit_k_min -5
_diffrn_reflns_limit_l_max 36
_diffrn_reflns_limit_l_min -36
_diffrn_reflns_number 18874
_diffrn_reflns_theta_full 66.746
_diffrn_reflns_theta_max 66.746
_diffrn_reflns_theta_min 2.848
_diffrn_source_current 1.0
_diffrn_source_power 0.05
_diffrn_source_voltage 50.0
_diffrn_standards_number 0
_exptl_absorpt_coefficient_mu 0.712
_exptl_absorpt_correction_T_max 0.7528
_exptl_absorpt_correction_T_min 0.6829
_exptl_absorpt_correction_type multi-scan
_exptl_absorpt_process_details
;
(SADABS; Krause <i>et al.</i>,  2015)
;
_exptl_crystal_colour colourless
_exptl_crystal_density_diffrn 1.324
_exptl_crystal_description needle
_exptl_crystal_F_000 1008
_exptl_crystal_size_max 0.25
_exptl_crystal_size_mid 0.026
_exptl_crystal_size_min 0.012
_refine_diff_density_max 0.136
_refine_diff_density_min -0.165
_refine_ls_abs_structure_details
;
Flack <i>x</i> determined using 1617 quotients
[(<i>I</i>^+^)-(<i>I</i>^-^)]/[(<i>I</i>^+^)+(<i>I</i>^-^)]
(Parsons et al., 2013)
;
_refine_ls_abs_structure_Flack -0.26(13)
_refine_ls_extinction_method none
_refine_ls_goodness_of_fit_ref 1.047
_refine_ls_hydrogen_treatment mixed
_refine_ls_matrix_type full
_refine_ls_number_parameters 341
_refine_ls_number_reflns 4069
_refine_ls_number_restraints 1
_refine_ls_restrained_S_all 1.047
_refine_ls_R_factor_all 0.0345
_refine_ls_R_factor_gt 0.0295
_refine_ls_shift/su_max 0.000
_refine_ls_shift/su_mean 0.000
_refine_ls_structure_factor_coef Fsqd
_refine_ls_weighting_details 'w=1/[\s^2^(Fo^2^)+(0.0291P)^2^+0.3089P] where P=(Fo^2^+2Fc^2^)/3'
_refine_ls_weighting_scheme calc
_refine_ls_wR_factor_gt 0.0647
_refine_ls_wR_factor_ref 0.0678
_reflns_number_gt 3754
_reflns_number_total 4069
_reflns_threshold_expression 'I > 2\s(I)'
_cod_data_source_file vu2009.cif
_cod_data_source_block 2
_cod_database_code 2023505
_shelx_space_group_comment
;
The symmetry employed for this shelxl refinement is uniquely defined
by the following loop, which should always be used as a source of
symmetry information in preference to the above space-group names.
They are only intended as comments.
;
_shelx_estimated_absorpt_t_min 0.842
_shelx_estimated_absorpt_t_max 0.992

loop_
_space_group_symop_operation_xyz
'x, y, z'
'-x, -y, z+1/2'
'x+1/2, -y, z'
'-x+1/2, y, z+1/2'

loop_
_atom_site_type_symbol
_atom_site_label
_atom_site_fract_x
_atom_site_fract_y
_atom_site_fract_z
_atom_site_U_iso_or_equiv
_atom_site_adp_type
_atom_site_calc_flag
_atom_site_occupancy
_atom_site_disorder_assembly
_atom_site_disorder_group
O O1 0.53087(12) 0.7151(3) 0.47451(7) 0.0233(4) Uani d 1 . .
O O2 0.42477(11) 0.4384(3) 0.45115(6) 0.0198(4) Uani d 1 . .
N N1 0.53609(17) 0.2741(4) 0.48787(8) 0.0230(5) Uani d 1 . .
H H1A 0.5141(19) 0.123(6) 0.4816(10) 0.019(7) Uiso d 1 . .
H H1B 0.589(2) 0.295(6) 0.5007(11) 0.031(8) Uiso d 1 . .
C C1 0.32636(17) 0.5633(5) 0.39449(9) 0.0176(6) Uani d 1 . .
H H1 0.293372 0.398198 0.401756 0.021 Uiso calc 1 . .
C C2 0.26475(15) 0.7768(5) 0.37850(9) 0.0176(5) Uani d 1 . .
C C3 0.19497(17) 0.8955(5) 0.39955(9) 0.0226(6) Uani d 1 . .
H H3 0.179526 0.844026 0.427999 0.027 Uiso calc 1 . .
C C4 0.14832(17) 1.0913(6) 0.37805(11) 0.0263(6) Uani d 1 . .
H H4 0.100259 1.173510 0.391963 0.032 Uiso calc 1 . .
C C5 0.17085(18) 1.1689(5) 0.33649(9) 0.0248(6) Uani d 1 . .
H H5 0.138392 1.303942 0.322415 0.030 Uiso calc 1 . .
C C6 0.24063(19) 1.0499(5) 0.31541(10) 0.0221(6) Uani d 1 . .
H H6 0.256156 1.102689 0.287037 0.027 Uiso calc 1 . .
C C7 0.28718(16) 0.8528(5) 0.33653(9) 0.0176(5) Uani d 1 . .
C C8 0.36178(15) 0.6916(5) 0.32254(8) 0.0171(5) Uani d 1 . .
C C9 0.40625(17) 0.6884(5) 0.28345(9) 0.0212(6) Uani d 1 . .
H H9 0.391122 0.808222 0.261028 0.025 Uiso calc 1 . .
C C10 0.4733(2) 0.5061(5) 0.27793(11) 0.0251(7) Uani d 1 . .
H H10 0.503783 0.499597 0.251306 0.030 Uiso calc 1 . .
C C11 0.49616(17) 0.3337(5) 0.31090(10) 0.0237(6) Uani d 1 . .
H H11 0.542294 0.210925 0.306624 0.028 Uiso calc 1 . .
C C12 0.45228(17) 0.3385(5) 0.35021(9) 0.0205(6) Uani d 1 . .
H H12 0.468555 0.221720 0.372863 0.025 Uiso calc 1 . .
C C13 0.38445(19) 0.5168(5) 0.35564(10) 0.0170(6) Uani d 1 . .
C C14 0.37677(17) 0.6619(5) 0.43372(9) 0.0194(5) Uani d 1 . .
H H14A 0.417409 0.805151 0.425237 0.023 Uiso calc 1 . .
H H14B 0.336087 0.732822 0.455632 0.023 Uiso calc 1 . .
C C15 0.50003(18) 0.4899(5) 0.47137(9) 0.0165(6) Uani d 1 . .
O O3 0.71790(12) 0.3289(3) 0.51774(6) 0.0235(4) Uani d 1 . .
O O4 0.81702(12) 0.6052(3) 0.54788(6) 0.0203(4) Uani d 1 . .
N N2 0.71138(16) 0.7720(4) 0.50730(8) 0.0201(5) Uani d 1 . .
H H2A 0.663(2) 0.759(5) 0.4946(10) 0.019(7) Uiso d 1 . .
H H2B 0.730(2) 0.928(7) 0.5147(11) 0.033(9) Uiso d 1 . .
C C16 0.91776(18) 0.4654(5) 0.60216(9) 0.0182(6) Uani d 1 . .
H H16 0.948852 0.635510 0.595949 0.022 Uiso calc 1 . .
C C17 0.98232(16) 0.2503(5) 0.61506(9) 0.0187(5) Uani d 1 . .
C C18 1.05075(16) 0.1434(5) 0.59156(9) 0.0229(6) Uani d 1 . .
H H18 1.062974 0.204782 0.563253 0.028 Uiso calc 1 . .
C C19 1.10103(18) -0.0548(6) 0.61018(11) 0.0282(7) Uani d 1 . .
H H19 1.148311 -0.128562 0.594474 0.034 Uiso calc 1 . .
C C20 1.08324(19) -0.1464(5) 0.65126(11) 0.0300(7) Uani d 1 . .
H H20 1.118190 -0.283160 0.663310 0.036 Uiso calc 1 . .
C C21 1.0147(2) -0.0408(5) 0.67526(10) 0.0248(7) Uani d 1 . .
H H21 1.002632 -0.103184 0.703529 0.030 Uiso calc 1 . .
C C22 0.96431(16) 0.1588(5) 0.65662(9) 0.0187(5) Uani d 1 . .
C C23 0.88995(16) 0.3076(5) 0.67375(8) 0.0183(5) Uani d 1 . .
C C24 0.84808(18) 0.2916(6) 0.71340(9) 0.0232(6) Uani d 1 . .
H H24 0.865756 0.164739 0.734293 0.028 Uiso calc 1 . .
C C25 0.7798(2) 0.4652(6) 0.72182(11) 0.0274(7) Uani d 1 . .
H H25 0.751130 0.458980 0.748942 0.033 Uiso calc 1 . .
C C26 0.75307(19) 0.6472(5) 0.69102(10) 0.0266(6) Uani d 1 . .
H H26 0.706041 0.763484 0.697254 0.032 Uiso calc 1 . .
C C27 0.79414(17) 0.6619(5) 0.65113(9) 0.0225(6) Uani d 1 . .
H H27 0.775450 0.786606 0.630113 0.027 Uiso calc 1 . .
C C28 0.86269(19) 0.4917(5) 0.64261(10) 0.0178(6) Uani d 1 . .
C C29 0.86563(17) 0.3768(5) 0.56314(9) 0.0186(5) Uani d 1 . .
H H29A 0.905150 0.311282 0.540284 0.022 Uiso calc 1 . .
H H29B 0.825305 0.231754 0.571180 0.022 Uiso calc 1 . .
C C30 0.74632(18) 0.5541(5) 0.52380(9) 0.0164(5) Uani d 1 . .

loop_
_atom_site_aniso_label
_atom_site_aniso_U_11
_atom_site_aniso_U_22
_atom_site_aniso_U_33
_atom_site_aniso_U_12
_atom_site_aniso_U_13
_atom_site_aniso_U_23
O1 0.0227(10) 0.0147(9) 0.0326(11) -0.0011(7) -0.0087(8) -0.0015(8)
O2 0.0215(10) 0.0167(9) 0.0211(10) -0.0041(7) -0.0075(8) 0.0043(7)
N1 0.0222(13) 0.0150(12) 0.0318(14) -0.0029(9) -0.0085(11) 0.0005(10)
C1 0.0160(14) 0.0192(13) 0.0176(14) -0.0019(11) -0.0010(11) 0.0023(10)
C2 0.0145(11) 0.0163(12) 0.0220(14) -0.0035(9) -0.0055(10) -0.0027(11)
C3 0.0177(13) 0.0271(14) 0.0231(15) -0.0014(11) -0.0005(11) -0.0039(11)
C4 0.0146(13) 0.0256(14) 0.0388(18) 0.0021(11) -0.0022(12) -0.0103(14)
C5 0.0194(13) 0.0216(13) 0.0334(16) 0.0018(10) -0.0108(11) -0.0008(11)
C6 0.0236(15) 0.0216(13) 0.0212(15) -0.0006(11) -0.0047(12) 0.0012(11)
C7 0.0135(12) 0.0169(13) 0.0225(14) -0.0027(9) -0.0037(10) -0.0020(10)
C8 0.0145(12) 0.0159(13) 0.0208(14) -0.0041(10) -0.0024(10) 0.0004(10)
C9 0.0209(13) 0.0214(13) 0.0213(14) -0.0013(11) 0.0002(11) 0.0037(10)
C10 0.0197(16) 0.0308(16) 0.0248(18) -0.0006(10) 0.0063(13) -0.0013(12)
C11 0.0180(13) 0.0226(14) 0.0304(16) 0.0019(11) 0.0001(11) -0.0014(11)
C12 0.0192(13) 0.0186(13) 0.0235(15) -0.0011(10) -0.0038(11) 0.0018(11)
C13 0.0157(15) 0.0160(13) 0.0194(15) -0.0034(9) -0.0047(12) -0.0014(10)
C14 0.0200(13) 0.0183(13) 0.0199(14) 0.0007(9) -0.0044(11) 0.0033(11)
C15 0.0160(13) 0.0188(13) 0.0149(14) 0.0002(9) 0.0005(11) -0.0020(10)
O3 0.0211(10) 0.0142(9) 0.0351(12) -0.0008(7) -0.0083(8) -0.0002(8)
O4 0.0226(10) 0.0144(9) 0.0239(10) -0.0017(7) -0.0079(8) 0.0020(8)
N2 0.0195(12) 0.0145(11) 0.0263(13) -0.0004(9) -0.0079(10) 0.0012(9)
C16 0.0163(12) 0.0185(13) 0.0198(15) -0.0012(9) -0.0030(11) 0.0020(11)
C17 0.0150(11) 0.0190(12) 0.0223(14) -0.0031(9) -0.0043(10) -0.0002(10)
C18 0.0163(12) 0.0278(14) 0.0248(15) -0.0030(10) -0.0019(11) -0.0032(11)
C19 0.0163(14) 0.0311(15) 0.0372(18) 0.0008(11) -0.0036(12) -0.0071(13)
C20 0.0256(14) 0.0213(14) 0.0432(19) 0.0054(11) -0.0156(14) -0.0015(12)
C21 0.0239(16) 0.0251(14) 0.0255(16) -0.0028(11) -0.0117(13) 0.0028(12)
C22 0.0183(13) 0.0172(12) 0.0205(14) -0.0033(9) -0.0056(11) -0.0008(10)
C23 0.0183(12) 0.0190(13) 0.0176(14) -0.0053(10) -0.0044(10) 0.0000(10)
C24 0.0260(14) 0.0268(15) 0.0167(13) -0.0093(11) -0.0030(10) -0.0014(11)
C25 0.0258(17) 0.0327(16) 0.0236(18) -0.0113(12) 0.0054(14) -0.0104(12)
C26 0.0208(13) 0.0251(15) 0.0340(17) -0.0021(11) 0.0041(12) -0.0124(12)
C27 0.0197(13) 0.0202(13) 0.0275(15) -0.0009(10) -0.0020(12) -0.0033(11)
C28 0.0147(14) 0.0186(14) 0.0201(16) -0.0043(9) -0.0015(12) -0.0022(10)
C29 0.0202(13) 0.0166(13) 0.0189(13) 0.0030(10) -0.0025(10) 0.0028(10)
C30 0.0153(13) 0.0197(13) 0.0142(14) -0.0006(10) -0.0003(11) -0.0004(11)

loop_
_atom_type_symbol
_atom_type_description
_atom_type_scat_dispersion_real
_atom_type_scat_dispersion_imag
_atom_type_scat_source
C C 0.0181 0.0091 'International Tables Vol C Tables 4.2.6.8 and 6.1.1.4'
H H 0.0000 0.0000 'International Tables Vol C Tables 4.2.6.8 and 6.1.1.4'
N N 0.0311 0.0180 'International Tables Vol C Tables 4.2.6.8 and 6.1.1.4'
O O 0.0492 0.0322 'International Tables Vol C Tables 4.2.6.8 and 6.1.1.4'

loop_
_geom_angle_atom_site_label_1
_geom_angle_atom_site_label_2
_geom_angle_atom_site_label_3
_geom_angle_site_symmetry_1
_geom_angle_site_symmetry_3
_geom_angle
_geom_angle_publ_flag
C15 O2 C14 . . 117.54(19) ?
H1A N1 H1B . . 124(3) ?
C15 N1 H1A . . 119(2) ?
C15 N1 H1B . . 116(2) ?
C2 C1 H1 . . 110.4 ?
C2 C1 C13 . . 102.5(2) ?
C2 C1 C14 . . 110.3(2) ?
C13 C1 H1 . . 110.4 ?
C13 C1 C14 . . 112.7(2) ?
C14 C1 H1 . . 110.4 ?
C3 C2 C1 . . 129.3(3) ?
C3 C2 C7 . . 120.6(2) ?
C7 C2 C1 . . 110.2(2) ?
C2 C3 H3 . . 120.7 ?
C4 C3 C2 . . 118.5(3) ?
C4 C3 H3 . . 120.7 ?
C3 C4 H4 . . 119.5 ?
C3 C4 C5 . . 121.1(3) ?
C5 C4 H4 . . 119.5 ?
C4 C5 H5 . . 119.8 ?
C4 C5 C6 . . 120.4(3) ?
C6 C5 H5 . . 119.8 ?
C5 C6 H6 . . 120.6 ?
C7 C6 C5 . . 118.9(3) ?
C7 C6 H6 . . 120.6 ?
C2 C7 C8 . . 108.4(2) ?
C6 C7 C2 . . 120.5(2) ?
C6 C7 C8 . . 131.1(3) ?
C9 C8 C7 . . 130.2(2) ?
C9 C8 C13 . . 120.7(2) ?
C13 C8 C7 . . 109.0(2) ?
C8 C9 H9 . . 120.7 ?
C10 C9 C8 . . 118.6(3) ?
C10 C9 H9 . . 120.7 ?
C9 C10 H10 . . 119.7 ?
C11 C10 C9 . . 120.7(3) ?
C11 C10 H10 . . 119.7 ?
C10 C11 H11 . . 119.6 ?
C10 C11 C12 . . 120.8(2) ?
C12 C11 H11 . . 119.6 ?
C11 C12 H12 . . 120.6 ?
C13 C12 C11 . . 118.7(3) ?
C13 C12 H12 . . 120.6 ?
C8 C13 C1 . . 109.9(2) ?
C12 C13 C1 . . 129.7(3) ?
C12 C13 C8 . . 120.4(3) ?
O2 C14 C1 . . 107.6(2) ?
O2 C14 H14A . . 110.2 ?
O2 C14 H14B . . 110.2 ?
C1 C14 H14A . . 110.2 ?
C1 C14 H14B . . 110.2 ?
H14A C14 H14B . . 108.5 ?
O1 C15 O2 . . 123.1(2) ?
O1 C15 N1 . . 124.4(3) ?
N1 C15 O2 . . 112.5(2) ?
C30 O4 C29 . . 116.43(19) ?
H2A N2 H2B . . 119(3) ?
C30 N2 H2A . . 118.4(19) ?
C30 N2 H2B . . 121(2) ?
C17 C16 H16 . . 110.5 ?
C28 C16 H16 . . 110.5 ?
C28 C16 C17 . . 102.0(2) ?
C29 C16 H16 . . 110.5 ?
C29 C16 C17 . . 110.1(2) ?
C29 C16 C28 . . 113.0(2) ?
C18 C17 C16 . . 129.1(2) ?
C18 C17 C22 . . 120.4(2) ?
C22 C17 C16 . . 110.4(2) ?
C17 C18 H18 . . 120.6 ?
C17 C18 C19 . . 118.8(3) ?
C19 C18 H18 . . 120.6 ?
C18 C19 H19 . . 119.5 ?
C20 C19 C18 . . 120.9(3) ?
C20 C19 H19 . . 119.5 ?
C19 C20 H20 . . 119.6 ?
C19 C20 C21 . . 120.9(3) ?
C21 C20 H20 . . 119.6 ?
C20 C21 H21 . . 120.9 ?
C22 C21 C20 . . 118.2(3) ?
C22 C21 H21 . . 120.9 ?
C17 C22 C23 . . 108.7(2) ?
C21 C22 C17 . . 120.7(3) ?
C21 C22 C23 . . 130.6(3) ?
C24 C23 C22 . . 130.6(2) ?
C24 C23 C28 . . 120.6(2) ?
C28 C23 C22 . . 108.7(2) ?
C23 C24 H24 . . 120.7 ?
C23 C24 C25 . . 118.6(3) ?
C25 C24 H24 . . 120.7 ?
C24 C25 H25 . . 119.7 ?
C26 C25 C24 . . 120.7(3) ?
C26 C25 H25 . . 119.7 ?
C25 C26 H26 . . 119.5 ?
C25 C26 C27 . . 121.0(3) ?
C27 C26 H26 . . 119.5 ?
C26 C27 H27 . . 120.6 ?
C28 C27 C26 . . 118.8(3) ?
C28 C27 H27 . . 120.6 ?
C23 C28 C16 . . 110.2(2) ?
C27 C28 C16 . . 129.5(3) ?
C27 C28 C23 . . 120.4(3) ?
O4 C29 C16 . . 107.33(19) ?
O4 C29 H29A . . 110.2 ?
O4 C29 H29B . . 110.2 ?
C16 C29 H29A . . 110.2 ?
C16 C29 H29B . . 110.2 ?
H29A C29 H29B . . 108.5 ?
O3 C30 O4 . . 123.3(2) ?
O3 C30 N2 . . 124.2(3) ?
N2 C30 O4 . . 112.5(2) ?

loop_
_geom_bond_atom_site_label_1
_geom_bond_atom_site_label_2
_geom_bond_site_symmetry_2
_geom_bond_distance
_geom_bond_publ_flag
O1 C15 . 1.234(3) ?
O2 C14 . 1.450(3) ?
O2 C15 . 1.340(3) ?
N1 H1A . 0.86(3) ?
N1 H1B . 0.91(3) ?
N1 C15 . 1.323(4) ?
C1 H1 . 1.0000 ?
C1 C2 . 1.516(4) ?
C1 C13 . 1.518(4) ?
C1 C14 . 1.526(4) ?
C2 C3 . 1.390(4) ?
C2 C7 . 1.400(4) ?
C3 H3 . 0.9500 ?
C3 C4 . 1.390(4) ?
C4 H4 . 0.9500 ?
C4 C5 . 1.391(4) ?
C5 H5 . 0.9500 ?
C5 C6 . 1.391(4) ?
C6 H6 . 0.9500 ?
C6 C7 . 1.388(4) ?
C7 C8 . 1.470(4) ?
C8 C9 . 1.392(4) ?
C8 C13 . 1.397(4) ?
C9 H9 . 0.9500 ?
C9 C10 . 1.391(4) ?
C10 H10 . 0.9500 ?
C10 C11 . 1.387(4) ?
C11 H11 . 0.9500 ?
C11 C12 . 1.394(4) ?
C12 H12 . 0.9500 ?
C12 C13 . 1.386(4) ?
C14 H14A . 0.9900 ?
C14 H14B . 0.9900 ?
O3 C30 . 1.230(3) ?
O4 C29 . 1.451(3) ?
O4 C30 . 1.343(3) ?
N2 H2A . 0.85(3) ?
N2 H2B . 0.87(4) ?
N2 C30 . 1.325(3) ?
C16 H16 . 1.0000 ?
C16 C17 . 1.523(4) ?
C16 C28 . 1.519(4) ?
C16 C29 . 1.518(4) ?
C17 C18 . 1.388(4) ?
C17 C22 . 1.397(4) ?
C18 H18 . 0.9500 ?
C18 C19 . 1.389(4) ?
C19 H19 . 0.9500 ?
C19 C20 . 1.383(5) ?
C20 H20 . 0.9500 ?
C20 C21 . 1.395(4) ?
C21 H21 . 0.9500 ?
C21 C22 . 1.395(4) ?
C22 C23 . 1.466(4) ?
C23 C24 . 1.390(4) ?
C23 C28 . 1.403(4) ?
C24 H24 . 0.9500 ?
C24 C25 . 1.391(4) ?
C25 H25 . 0.9500 ?
C25 C26 . 1.387(5) ?
C26 H26 . 0.9500 ?
C26 C27 . 1.391(4) ?
C27 H27 . 0.9500 ?
C27 C28 . 1.383(4) ?
C29 H29A . 0.9900 ?
C29 H29B . 0.9900 ?

loop_
_geom_hbond_atom_site_label_D
_geom_hbond_atom_site_label_H
_geom_hbond_atom_site_label_A
_geom_hbond_site_symmetry_A
_geom_hbond_distance_DH
_geom_hbond_distance_HA
_geom_hbond_distance_DA
_geom_hbond_angle_DHA
_geom_hbond_publ_flag
N1 H1B O3 1_555 0.91(3) 2.06(3) 2.955(3) 169(3) yes
N1 H1A O1 1_545 0.86(3) 2.08(3) 2.849(3) 149(3) yes
N2 H2A O1 1_555 0.85(3) 2.13(3) 2.967(3) 169(3) yes
N2 H2B O3 1_565 0.87(4) 2.03(4) 2.827(3) 152(3) yes

loop_
_geom_torsion_atom_site_label_1
_geom_torsion_atom_site_label_2
_geom_torsion_atom_site_label_3
_geom_torsion_atom_site_label_4
_geom_torsion_site_symmetry_1
_geom_torsion_site_symmetry_2
_geom_torsion_site_symmetry_3
_geom_torsion_site_symmetry_4
_geom_torsion
_geom_torsion_publ_flag
C1 C2 C3 C4 . . . . 179.2(3) ?
C1 C2 C7 C6 . . . . -178.9(2) ?
C1 C2 C7 C8 . . . . 1.5(3) ?
C2 C1 C13 C8 . . . . 2.8(3) ?
C2 C1 C13 C12 . . . . -178.2(3) ?
C2 C1 C14 O2 . . . . 171.9(2) ?
C2 C3 C4 C5 . . . . -0.4(4) ?
C2 C7 C8 C9 . . . . 178.4(2) ?
C2 C7 C8 C13 . . . . 0.4(3) ?
C3 C2 C7 C6 . . . . 0.6(4) ?
C3 C2 C7 C8 . . . . -179.0(2) ?
C3 C4 C5 C6 . . . . 0.4(4) ?
C4 C5 C6 C7 . . . . 0.1(4) ?
C5 C6 C7 C2 . . . . -0.6(4) ?
C5 C6 C7 C8 . . . . 179.0(3) ?
C6 C7 C8 C9 . . . . -1.2(5) ?
C6 C7 C8 C13 . . . . -179.2(3) ?
C7 C2 C3 C4 . . . . -0.2(4) ?
C7 C8 C9 C10 . . . . -177.3(3) ?
C7 C8 C13 C1 . . . . -2.1(3) ?
C7 C8 C13 C12 . . . . 178.8(2) ?
C8 C9 C10 C11 . . . . -0.9(4) ?
C9 C8 C13 C1 . . . . 179.7(2) ?
C9 C8 C13 C12 . . . . 0.5(4) ?
C9 C10 C11 C12 . . . . 0.3(4) ?
C10 C11 C12 C13 . . . . 0.8(4) ?
C11 C12 C13 C1 . . . . 179.9(3) ?
C11 C12 C13 C8 . . . . -1.2(4) ?
C13 C1 C2 C3 . . . . 178.0(2) ?
C13 C1 C2 C7 . . . . -2.6(3) ?
C13 C1 C14 O2 . . . . -74.2(3) ?
C13 C8 C9 C10 . . . . 0.5(4) ?
C14 O2 C15 O1 . . . . -2.3(4) ?
C14 O2 C15 N1 . . . . 176.8(2) ?
C14 C1 C2 C3 . . . . -61.8(3) ?
C14 C1 C2 C7 . . . . 117.6(2) ?
C14 C1 C13 C8 . . . . -115.7(2) ?
C14 C1 C13 C12 . . . . 63.3(4) ?
C15 O2 C14 C1 . . . . 150.3(2) ?
C16 C17 C18 C19 . . . . -179.5(3) ?
C16 C17 C22 C21 . . . . 179.5(2) ?
C16 C17 C22 C23 . . . . -1.2(3) ?
C17 C16 C28 C23 . . . . -2.3(3) ?
C17 C16 C28 C27 . . . . 178.2(3) ?
C17 C16 C29 O4 . . . . -170.1(2) ?
C17 C18 C19 C20 . . . . 0.4(4) ?
C17 C22 C23 C24 . . . . -179.6(2) ?
C17 C22 C23 C28 . . . . -0.3(3) ?
C18 C17 C22 C21 . . . . 0.1(4) ?
C18 C17 C22 C23 . . . . 179.4(2) ?
C18 C19 C20 C21 . . . . -0.5(4) ?
C19 C20 C21 C22 . . . . 0.3(4) ?
C20 C21 C22 C17 . . . . -0.1(4) ?
C20 C21 C22 C23 . . . . -179.2(3) ?
C21 C22 C23 C24 . . . . -0.3(5) ?
C21 C22 C23 C28 . . . . 178.9(3) ?
C22 C17 C18 C19 . . . . -0.2(4) ?
C22 C23 C24 C25 . . . . 178.0(3) ?
C22 C23 C28 C16 . . . . 1.7(3) ?
C22 C23 C28 C27 . . . . -178.7(2) ?
C23 C24 C25 C26 . . . . 1.1(4) ?
C24 C23 C28 C16 . . . . -179.0(2) ?
C24 C23 C28 C27 . . . . 0.6(4) ?
C24 C25 C26 C27 . . . . -0.4(4) ?
C25 C26 C27 C28 . . . . -0.2(4) ?
C26 C27 C28 C16 . . . . 179.6(3) ?
C26 C27 C28 C23 . . . . 0.1(4) ?
C28 C16 C17 C18 . . . . -178.6(3) ?
C28 C16 C17 C22 . . . . 2.1(3) ?
C28 C16 C29 O4 . . . . 76.7(3) ?
C28 C23 C24 C25 . . . . -1.2(4) ?
C29 O4 C30 O3 . . . . 6.6(4) ?
C29 O4 C30 N2 . . . . -173.0(2) ?
C29 C16 C17 C18 . . . . 61.2(3) ?
C29 C16 C17 C22 . . . . -118.1(2) ?
C29 C16 C28 C23 . . . . 115.9(2) ?
C29 C16 C28 C27 . . . . -63.7(4) ?
C30 O4 C29 C16 . . . . -158.2(2) ?
